data_2215950
loop_
_publ_author_name
'Han, Qiuxia'
'Li, Jie'

_publ_section_title
;
 4-(4-Aminophenoxy)anilinium 2-hydroxy-2,2-diphenylacetate
;
_journal_coeditor_code HB2584
_journal_issue 11
_journal_name_full 'Acta Crystallographica Section E'
_journal_page_first o4380
_journal_page_last o4380
_journal_paper_doi 10.1107/S1600536807051057
_journal_volume 63
_journal_year 2007
_chemical_formula_iupac 'C12 H13 N2 O +, C14 H11 O3 -'
_chemical_formula_moiety 'C12 H13 N2 O +, C14 H11 O3 -'
_chemical_formula_sum 'C26 H24 N2 O4'
_chemical_formula_weight 428.47
_chemical_name_systematic
;
4-(4-Aminophenoxy)anilinium  2-hydroxy-2,2-diphenylacetate
;
_space_group_IT_number 4
_symmetry_cell_setting monoclinic
_symmetry_space_group_name_Hall 'P 2yb'
_symmetry_space_group_name_H-M 'P 1 21 1'
_atom_sites_solution_hydrogens geom
_atom_sites_solution_primary direct
_atom_sites_solution_secondary difmap
_audit_creation_method SHELXL-97
_cell_angle_alpha 90.00
_cell_angle_beta 105.499(7)
_cell_angle_gamma 90.00
_cell_formula_units_Z 4
_cell_length_a 14.619(6)
_cell_length_b 6.442(3)
_cell_length_c 24.938(10)
_cell_measurement_reflns_used 5100
_cell_measurement_temperature 298(2)
_cell_measurement_theta_max 28.30
_cell_measurement_theta_min 2.10
_cell_volume 2263.1(17)
_computing_cell_refinement 'SAINT-Plus (Bruker, 2001)'
_computing_data_collection 'SMART (Bruker, 2001)'
_computing_data_reduction 'SAINT-Plus (Bruker, 2001)'
_computing_molecular_graphics 'PLATON (Spek, 2003)'
_computing_publication_material 'PLATON (Spek, 2003)'
_computing_structure_refinement 'SHELXL97 (Sheldrick, 1997)'
_computing_structure_solution 'SHELXS97 (Sheldrick, 1997)'
_diffrn_ambient_temperature 298(2)
_diffrn_measured_fraction_theta_full 0.997
_diffrn_measured_fraction_theta_max 0.997
_diffrn_measurement_device_type 'Bruker SMART APEX CCD'
_diffrn_measurement_method \w
_diffrn_radiation_monochromator graphite
_diffrn_radiation_source 'fine-focus sealed tube'
_diffrn_radiation_type MoK\a
_diffrn_radiation_wavelength 0.71073
_diffrn_reflns_av_R_equivalents 0.0676
_diffrn_reflns_av_sigmaI/netI 0.1076
_diffrn_reflns_limit_h_max 17
_diffrn_reflns_limit_h_min -18
_diffrn_reflns_limit_k_max 4
_diffrn_reflns_limit_k_min -7
_diffrn_reflns_limit_l_max 30
_diffrn_reflns_limit_l_min -29
_diffrn_reflns_number 12318
_diffrn_reflns_theta_full 26.00
_diffrn_reflns_theta_max 26.00
_diffrn_reflns_theta_min 1.91
_diffrn_standards_decay_% 0
_diffrn_standards_interval_count 0
_diffrn_standards_number 0
_exptl_absorpt_coefficient_mu 0.085
_exptl_absorpt_correction_T_max 0.993
_exptl_absorpt_correction_T_min 0.987
_exptl_absorpt_correction_type multi-scan
_exptl_absorpt_process_details '(SADABS; Sheldrick, 2001)'
_exptl_crystal_colour colourless
_exptl_crystal_density_diffrn 1.258
_exptl_crystal_density_method 'not measured'
_exptl_crystal_description blade
_exptl_crystal_F_000 904
_exptl_crystal_size_max 0.15
_exptl_crystal_size_mid 0.10
_exptl_crystal_size_min 0.08
_refine_diff_density_max 0.196
_refine_diff_density_min -0.165
_refine_ls_abs_structure_details none
_refine_ls_extinction_method none
_refine_ls_goodness_of_fit_ref 0.838
_refine_ls_hydrogen_treatment constr
_refine_ls_matrix_type full
_refine_ls_number_parameters 582
_refine_ls_number_reflns 4840
_refine_ls_number_restraints 1
_refine_ls_restrained_S_all 0.838
_refine_ls_R_factor_all 0.1332
_refine_ls_R_factor_gt 0.0579
_refine_ls_shift/su_max 0.000
_refine_ls_shift/su_mean 0.000
_refine_ls_structure_factor_coef Fsqd
_refine_ls_weighting_details 'calc w=1/[\s^2^(Fo^2^)+(0.0797P)^2^] where P=(Fo^2^+2Fc^2^)/3'
_refine_ls_weighting_scheme calc
_refine_ls_wR_factor_gt 0.1271
_refine_ls_wR_factor_ref 0.1539
_reflns_number_gt 2576
_reflns_number_total 4840
_reflns_threshold_expression I>2\s(I)
_cod_data_source_file hb2584.cif
_cod_data_source_block I
_cod_depositor_comments
;
The following automatic conversions were performed:
'_symmetry_cell_setting' value 'Monoclinic' changed to 'monoclinic'
according to '/home/saulius/struct/CIF-dictionaries/cif_core.dic'
dictionary named 'cif_core.dic' version 2.4.1 from 2010-06-29.

Automatic conversion script
Id: cif_fix_enum 1527 2010-12-29 10:47:43Z saulius 

The following automatic conversions were performed:

'_symmetry_cell_setting' value 'Monoclinic' changed to 'monoclinic'
according to /home/saulius/struct/CIF-dictionaries/cif_core.dic
dictionary named 'cif_core.dic' version 2.4.1 from 2010-06-29.

Automatic conversion script
Id: cif_fix_values 1715 2011-07-08 13:25:40Z adriana 
;
_cod_original_cell_volume 2263.2(16)
_cod_original_sg_symbol_H-M 'P 21'
_cod_database_code 2215950
_cod_database_fobs_code 2215950

loop_
_symmetry_equiv_pos_as_xyz
'x, y, z'
'-x, y+1/2, -z'

loop_
_atom_site_type_symbol
_atom_site_label
_atom_site_fract_x
_atom_site_fract_y
_atom_site_fract_z
_atom_site_U_iso_or_equiv
_atom_site_adp_type
_atom_site_calc_flag
_atom_site_refinement_flags
_atom_site_occupancy
C C1 0.2825(3) 0.3643(8) 0.32307(18) 0.0382(11) Uani d . 1
C C2 0.3730(3) 0.4688(7) 0.35928(17) 0.0395(11) Uani d . 1
C C3 0.4293(3) 0.5421(7) 0.31939(19) 0.0397(12) Uani d . 1
C C4 0.4765(3) 0.3916(9) 0.2954(2) 0.0556(14) Uani d . 1
H H4 0.4791 0.2547 0.3076 0.067 Uiso calc R 1
C C5 0.5184(4) 0.4447(10) 0.2545(2) 0.0651(16) Uani d . 1
H H5 0.5490 0.3437 0.2389 0.078 Uiso calc R 1
C C6 0.5156(4) 0.6472(11) 0.2360(2) 0.0630(16) Uani d . 1
H H6 0.5425 0.6828 0.2074 0.076 Uiso calc R 1
C C7 0.4726(3) 0.7946(10) 0.2603(2) 0.0580(15) Uani d . 1
H H7 0.4730 0.9321 0.2490 0.070 Uiso calc R 1
C C8 0.4288(3) 0.7449(8) 0.30121(19) 0.0460(12) Uani d . 1
H H8 0.3989 0.8477 0.3165 0.055 Uiso calc R 1
C C9 0.3496(4) 0.6422(7) 0.39551(18) 0.0448(12) Uani d . 1
C C10 0.4236(4) 0.7485(8) 0.42978(19) 0.0568(14) Uani d . 1
H H10 0.4855 0.7172 0.4292 0.068 Uiso calc R 1
C C11 0.4081(6) 0.9000(10) 0.4648(2) 0.082(2) Uani d . 1
H H11 0.4594 0.9669 0.4887 0.098 Uiso calc R 1
C C12 0.3177(8) 0.9535(11) 0.4649(3) 0.095(3) Uani d . 1
H H12A 0.3073 1.0618 0.4873 0.114 Uiso calc R 1
C C13 0.2429(6) 0.8474(10) 0.4322(3) 0.084(2) Uani d . 1
H H13A 0.1814 0.8793 0.4332 0.101 Uiso calc R 1
C C14 0.2584(4) 0.6913(8) 0.3970(2) 0.0576(15) Uani d . 1
H H14 0.2072 0.6198 0.3745 0.069 Uiso calc R 1
C C15 0.9588(3) -0.1653(8) 0.18057(19) 0.0411(12) Uani d . 1
C C16 0.8636(3) -0.0693(7) 0.14776(18) 0.0423(12) Uani d . 1
C C17 0.8775(4) 0.0975(8) 0.10815(19) 0.0493(13) Uani d . 1
C C18 0.7976(5) 0.2000(9) 0.0766(2) 0.0727(18) Uani d . 1
H H18 0.7385 0.1672 0.0816 0.087 Uiso calc R 1
C C19 0.8036(7) 0.3481(12) 0.0384(3) 0.102(3) Uani d . 1
H H19 0.7494 0.4161 0.0179 0.123 Uiso calc R 1
C C20 0.8907(9) 0.3945(13) 0.0308(3) 0.121(4) Uani d . 1
H H20A 0.8948 0.4956 0.0050 0.145 Uiso calc R 1
C C21 0.9723(7) 0.2965(14) 0.0602(3) 0.113(3) Uani d . 1
H H21A 1.0308 0.3286 0.0542 0.136 Uiso calc R 1
C C22 0.9648(5) 0.1483(10) 0.0992(3) 0.0794(19) Uani d . 1
H H22 1.0193 0.0814 0.1198 0.095 Uiso calc R 1
C C23 0.8138(3) 0.0002(7) 0.19063(19) 0.0403(12) Uani d . 1
C C24 0.8126(3) 0.2028(8) 0.2080(2) 0.0467(13) Uani d . 1
H H24 0.8383 0.3060 0.1904 0.056 Uiso calc R 1
C C25 0.7739(4) 0.2567(9) 0.2512(2) 0.0600(15) Uani d . 1
H H25 0.7739 0.3948 0.2621 0.072 Uiso calc R 1
C C26 0.7355(4) 0.1064(11) 0.2779(2) 0.0666(16) Uani d . 1
H H26 0.7093 0.1414 0.3068 0.080 Uiso calc R 1
C C27 0.7365(4) -0.0954(10) 0.2609(3) 0.0679(17) Uani d . 1
H H27 0.7110 -0.1984 0.2788 0.081 Uiso calc R 1
C C28 0.7747(4) -0.1489(9) 0.2179(2) 0.0612(15) Uani d . 1
H H28 0.7742 -0.2870 0.2070 0.073 Uiso calc R 1
C C29 0.9439(4) 0.4522(10) 0.3931(2) 0.0604(15) Uani d . 1
C C30 0.9793(4) 0.2606(10) 0.3844(2) 0.0672(17) Uani d . 1
H H30 0.9791 0.1513 0.4087 0.081 Uiso calc R 1
C C31 1.0150(4) 0.2339(9) 0.3388(2) 0.0645(16) Uani d . 1
H H31 1.0415 0.1068 0.3334 0.077 Uiso calc R 1
C C32 1.0121(3) 0.3899(8) 0.3017(2) 0.0423(12) Uani d . 1
C C33 0.9784(3) 0.5809(8) 0.3111(2) 0.0527(14) Uani d . 1
H H33 0.9782 0.6897 0.2866 0.063 Uiso calc R 1
C C34 0.9447(4) 0.6110(9) 0.3571(2) 0.0588(15) Uani d . 1
H H34 0.9222 0.7410 0.3636 0.071 Uiso calc R 1
C C35 0.8408(4) 0.6235(10) 0.4356(2) 0.0581(15) Uani d . 1
C C36 0.8631(4) 0.8080(11) 0.4649(2) 0.0716(18) Uani d . 1
H H36 0.9241 0.8303 0.4876 0.086 Uiso calc R 1
C C37 0.7951(4) 0.9557(12) 0.4603(2) 0.0790(19) Uani d . 1
H H37 0.8101 1.0779 0.4806 0.095 Uiso calc R 1
C C38 0.7034(4) 0.9295(11) 0.4260(2) 0.0700(18) Uani d . 1
C C39 0.6839(4) 0.7431(12) 0.3972(2) 0.0719(19) Uani d . 1
H H39 0.6234 0.7199 0.3741 0.086 Uiso calc R 1
C C40 0.7516(4) 0.5932(10) 0.4020(2) 0.0651(16) Uani d . 1
H H40 0.7368 0.4698 0.3823 0.078 Uiso calc R 1
C C41 0.4180(4) 0.2114(9) 0.0745(2) 0.0587(15) Uani d . 1
C C42 0.3848(4) 0.3786(10) 0.0423(2) 0.0637(16) Uani d . 1
H H42 0.3231 0.3793 0.0194 0.076 Uiso calc R 1
C C43 0.4434(4) 0.5486(10) 0.0436(2) 0.0638(16) Uani d . 1
H H43 0.4211 0.6628 0.0211 0.077 Uiso calc R 1
C C44 0.5346(4) 0.5498(10) 0.0780(2) 0.0583(15) Uani d . 1
C C45 0.5667(4) 0.3820(11) 0.1109(2) 0.0656(16) Uani d . 1
H H45 0.6274 0.3830 0.1352 0.079 Uiso calc R 1
C C46 0.5084(5) 0.2087(10) 0.1081(2) 0.0687(17) Uani d . 1
H H46 0.5311 0.0913 0.1292 0.082 Uiso calc R 1
C C47 0.3195(4) 0.0073(9) 0.1157(2) 0.0606(16) Uani d . 1
C C48 0.3129(4) 0.1615(8) 0.1527(2) 0.0537(14) Uani d . 1
H H48 0.3351 0.2940 0.1483 0.064 Uiso calc R 1
C C49 0.2740(4) 0.1215(8) 0.1956(2) 0.0518(13) Uani d . 1
H H49 0.2703 0.2261 0.2206 0.062 Uiso calc R 1
C C50 0.2403(3) -0.0742(7) 0.20173(19) 0.0416(12) Uani d . 1
C C51 0.2414(4) -0.2238(9) 0.1636(2) 0.0589(15) Uani d . 1
H H51 0.2153 -0.3534 0.1666 0.071 Uiso calc R 1
C C52 0.2815(5) -0.1844(9) 0.1201(2) 0.0701(17) Uani d . 1
H H52 0.2826 -0.2873 0.0941 0.084 Uiso calc R 1
N N1 1.0460(3) 0.3568(6) 0.25262(16) 0.0466(10) Uani d . 1
H H1A 1.1086 0.3742 0.2614 0.070 Uiso calc R 1
H H1B 1.0184 0.4476 0.2264 0.070 Uiso calc R 1
H H1C 1.0317 0.2284 0.2400 0.070 Uiso calc R 1
N N2 0.6361(4) 1.0889(11) 0.4196(3) 0.119(2) Uani d . 1
H H2A 0.6511 1.2045 0.4370 0.143 Uiso calc R 1
H H2B 0.5797 1.0711 0.3983 0.143 Uiso calc R 1
N N3 0.5907(4) 0.7274(9) 0.0817(2) 0.0833(16) Uani d . 1
H H3A 0.6461 0.7316 0.1049 0.100 Uiso calc R 1
H H3B 0.5699 0.8327 0.0607 0.100 Uiso calc R 1
N N4 0.2020(2) -0.1196(6) 0.24908(15) 0.0420(10) Uani d . 1
H H4A 0.2232 -0.0258 0.2757 0.063 Uiso calc R 1
H H4B 0.2207 -0.2456 0.2622 0.063 Uiso calc R 1
H H4C 0.1389 -0.1152 0.2381 0.063 Uiso calc R 1
O O1 0.2287(2) 0.4743(5) 0.28538(12) 0.0421(8) Uani d . 1
O O2 0.2690(2) 0.1789(5) 0.33123(14) 0.0567(9) Uani d . 1
O O3 0.4277(2) 0.3158(6) 0.39477(15) 0.0605(10) Uani d . 1
H H3 0.3970 0.2079 0.3921 0.091 Uiso calc R 1
O O4 0.9744(3) -0.3488(5) 0.17179(14) 0.0592(10) Uani d . 1
O O5 1.0144(2) -0.0501(5) 0.21549(13) 0.0469(8) Uani d . 1
O O6 0.8082(2) -0.2314(6) 0.11509(16) 0.0624(10) Uani d . 1
H H6A 0.8432 -0.3276 0.1119 0.094 Uiso calc R 1
O O7 0.9104(3) 0.4712(7) 0.43911(15) 0.0776(12) Uani d . 1
O O8 0.3592(3) 0.0372(7) 0.07231(16) 0.0867(14) Uani d . 1

loop_
_atom_site_aniso_label
_atom_site_aniso_U_11
_atom_site_aniso_U_22
_atom_site_aniso_U_33
_atom_site_aniso_U_12
_atom_site_aniso_U_13
_atom_site_aniso_U_23
C1 0.044(3) 0.036(3) 0.039(3) 0.001(2) 0.019(2) -0.002(2)
C2 0.043(3) 0.031(3) 0.040(2) -0.005(2) 0.003(2) 0.007(2)
C3 0.034(3) 0.038(3) 0.044(3) -0.002(2) 0.005(2) 0.001(2)
C4 0.051(3) 0.043(3) 0.074(4) -0.002(3) 0.020(3) -0.001(3)
C5 0.055(4) 0.066(5) 0.080(4) 0.004(3) 0.027(3) -0.007(4)
C6 0.048(3) 0.082(5) 0.065(4) 0.001(3) 0.027(3) -0.001(3)
C7 0.052(3) 0.059(4) 0.066(3) -0.003(3) 0.021(3) 0.008(3)
C8 0.039(3) 0.048(3) 0.049(3) -0.001(2) 0.007(2) -0.001(3)
C9 0.064(3) 0.033(3) 0.036(3) -0.011(3) 0.011(3) 0.003(2)
C10 0.079(4) 0.046(4) 0.040(3) -0.015(3) 0.007(3) 0.000(3)
C11 0.146(7) 0.058(5) 0.041(3) -0.025(4) 0.025(4) -0.014(3)
C12 0.191(9) 0.053(4) 0.057(4) 0.000(5) 0.063(5) -0.014(4)
C13 0.129(6) 0.059(5) 0.082(4) 0.009(4) 0.059(5) -0.009(4)
C14 0.082(4) 0.044(3) 0.053(3) -0.006(3) 0.030(3) -0.010(3)
C15 0.050(3) 0.031(3) 0.044(3) 0.002(2) 0.016(2) -0.001(2)
C16 0.045(3) 0.036(3) 0.044(3) -0.002(2) 0.008(2) 0.000(2)
C17 0.071(4) 0.035(3) 0.038(3) 0.009(3) 0.008(3) 0.000(2)
C18 0.101(5) 0.055(4) 0.049(3) 0.012(4) -0.004(3) -0.001(3)
C19 0.166(8) 0.071(6) 0.055(4) 0.026(6) 0.004(5) 0.009(4)
C20 0.228(12) 0.065(6) 0.076(5) 0.018(7) 0.053(7) 0.029(4)
C21 0.166(8) 0.093(6) 0.103(6) -0.001(6) 0.076(6) 0.016(5)
C22 0.100(5) 0.073(5) 0.076(4) 0.012(4) 0.042(4) 0.016(4)
C23 0.031(3) 0.036(3) 0.052(3) 0.004(2) 0.008(2) 0.001(2)
C24 0.040(3) 0.044(3) 0.053(3) -0.004(2) 0.008(2) 0.000(3)
C25 0.060(4) 0.054(4) 0.067(4) -0.002(3) 0.018(3) -0.006(3)
C26 0.058(4) 0.077(5) 0.071(4) 0.005(3) 0.028(3) -0.004(4)
C27 0.061(4) 0.065(5) 0.085(4) -0.004(3) 0.034(3) 0.013(4)
C28 0.060(4) 0.050(4) 0.076(4) -0.009(3) 0.024(3) -0.002(3)
C29 0.064(4) 0.070(4) 0.050(3) 0.006(3) 0.020(3) 0.007(3)
C30 0.093(5) 0.049(4) 0.060(4) 0.015(3) 0.020(3) 0.021(3)
C31 0.073(4) 0.047(4) 0.073(4) 0.019(3) 0.019(3) 0.012(3)
C32 0.036(3) 0.035(3) 0.054(3) 0.001(2) 0.007(2) 0.002(3)
C33 0.059(3) 0.035(3) 0.066(4) 0.001(3) 0.020(3) 0.006(3)
C34 0.073(4) 0.041(3) 0.067(4) 0.007(3) 0.027(3) -0.001(3)
C35 0.060(4) 0.071(4) 0.046(3) 0.005(3) 0.018(3) 0.006(3)
C36 0.051(4) 0.092(5) 0.065(4) 0.003(4) 0.005(3) -0.017(4)
C37 0.074(5) 0.081(5) 0.079(4) 0.001(4) 0.015(4) -0.029(4)
C38 0.062(4) 0.090(5) 0.065(4) 0.015(4) 0.028(3) 0.003(4)
C39 0.056(4) 0.103(6) 0.057(4) -0.019(4) 0.015(3) -0.019(4)
C40 0.074(4) 0.070(4) 0.059(4) -0.010(4) 0.032(3) -0.008(3)
C41 0.081(4) 0.058(4) 0.041(3) -0.011(3) 0.025(3) -0.007(3)
C42 0.061(4) 0.081(5) 0.048(3) -0.009(3) 0.013(3) -0.004(3)
C43 0.069(4) 0.071(4) 0.050(3) -0.001(3) 0.013(3) 0.012(3)
C44 0.065(4) 0.067(4) 0.047(3) -0.001(3) 0.020(3) -0.005(3)
C45 0.063(4) 0.076(5) 0.056(3) 0.009(4) 0.013(3) -0.003(3)
C46 0.101(5) 0.056(4) 0.050(3) 0.018(4) 0.021(4) 0.009(3)
C47 0.087(4) 0.056(4) 0.044(3) -0.021(3) 0.027(3) -0.014(3)
C48 0.079(4) 0.041(3) 0.048(3) -0.012(3) 0.028(3) 0.002(3)
C49 0.071(4) 0.029(3) 0.057(3) -0.001(3) 0.020(3) -0.009(3)
C50 0.045(3) 0.032(3) 0.045(3) -0.004(2) 0.005(2) -0.004(2)
C51 0.078(4) 0.043(3) 0.060(3) -0.021(3) 0.025(3) -0.011(3)
C52 0.108(5) 0.043(4) 0.063(4) -0.017(3) 0.029(4) -0.020(3)
N1 0.041(2) 0.036(2) 0.063(3) 0.0039(19) 0.013(2) -0.003(2)
N2 0.100(5) 0.104(5) 0.158(6) 0.039(4) 0.044(4) 0.001(5)
N3 0.078(4) 0.082(4) 0.087(4) -0.025(3) 0.016(3) -0.001(3)
N4 0.038(2) 0.034(2) 0.055(2) -0.0003(17) 0.0143(18) 0.003(2)
O1 0.0451(19) 0.0297(19) 0.0488(18) -0.0006(15) 0.0081(16) 0.0045(16)
O2 0.075(2) 0.030(2) 0.061(2) -0.0153(17) 0.0114(19) 0.0040(18)
O3 0.060(2) 0.044(2) 0.065(2) 0.0040(18) -0.0052(19) 0.016(2)
O4 0.078(3) 0.027(2) 0.068(2) 0.0149(18) 0.012(2) -0.0037(18)
O5 0.0371(18) 0.043(2) 0.057(2) -0.0013(16) 0.0064(16) -0.0092(18)
O6 0.056(2) 0.047(2) 0.075(2) -0.0053(18) 0.0023(19) -0.023(2)
O7 0.098(3) 0.082(3) 0.060(2) 0.027(3) 0.034(2) 0.019(2)
O8 0.140(4) 0.076(3) 0.059(2) -0.042(3) 0.052(3) -0.026(2)

loop_
_atom_type_symbol
_atom_type_description
_atom_type_scat_dispersion_real
_atom_type_scat_dispersion_imag
_atom_type_scat_source
C C 0.0033 0.0000 'International Tables Vol C Tables 4.2.6.8 and 6.1.1.4'
H H 0.0000 0.0000 'International Tables Vol C Tables 4.2.6.8 and 6.1.1.4'
N N 0.0061 0.0000 'International Tables Vol C Tables 4.2.6.8 and 6.1.1.4'
O O 0.0106 0.0000 'International Tables Vol C Tables 4.2.6.8 and 6.1.1.4'

loop_
_geom_angle_atom_site_label_1
_geom_angle_atom_site_label_2
_geom_angle_atom_site_label_3
_geom_angle
O2 C1 O1 124.5(4)
O2 C1 C2 118.4(4)
O1 C1 C2 117.0(4)
O3 C2 C3 108.1(4)
O3 C2 C9 108.4(4)
C3 C2 C9 113.8(4)
O3 C2 C1 108.2(4)
C3 C2 C1 106.3(3)
C9 C2 C1 111.8(4)
C8 C3 C4 118.1(4)
C8 C3 C2 123.3(4)
C4 C3 C2 118.2(4)
C5 C4 C3 120.7(5)
C5 C4 H4 119.6
C3 C4 H4 119.6
C4 C5 C6 120.4(6)
C4 C5 H5 119.8
C6 C5 H5 119.8
C7 C6 C5 119.0(5)
C7 C6 H6 120.5
C5 C6 H6 120.5
C6 C7 C8 121.8(6)
C6 C7 H7 119.1
C8 C7 H7 119.1
C7 C8 C3 119.9(5)
C7 C8 H8 120.0
C3 C8 H8 120.0
C10 C9 C14 118.4(5)
C10 C9 C2 117.9(5)
C14 C9 C2 123.6(4)
C9 C10 C11 121.1(6)
C9 C10 H10 119.4
C11 C10 H10 119.4
C12 C11 C10 120.4(6)
C12 C11 H11 119.8
C10 C11 H11 119.8
C11 C12 C13 119.6(6)
C11 C12 H12A 120.2
C13 C12 H12A 120.2
C12 C13 C14 120.1(7)
C12 C13 H13A 120.0
C14 C13 H13A 120.0
C9 C14 C13 120.3(6)
C9 C14 H14 119.9
C13 C14 H14 119.9
O4 C15 O5 124.8(5)
O4 C15 C16 118.2(5)
O5 C15 C16 117.0(4)
O6 C16 C17 107.5(4)
O6 C16 C23 108.2(4)
C17 C16 C23 115.2(4)
O6 C16 C15 107.6(4)
C17 C16 C15 111.9(4)
C23 C16 C15 106.3(3)
C18 C17 C22 117.8(5)
C18 C17 C16 118.0(5)
C22 C17 C16 124.2(5)
C19 C18 C17 121.8(7)
C19 C18 H18 119.1
C17 C18 H18 119.1
C20 C19 C18 118.9(8)
C20 C19 H19 120.5
C18 C19 H19 120.5
C19 C20 C21 122.2(8)
C19 C20 H20A 118.9
C21 C20 H20A 118.9
C20 C21 C22 118.0(8)
C20 C21 H21A 121.0
C22 C21 H21A 121.0
C17 C22 C21 121.4(7)
C17 C22 H22 119.3
C21 C22 H22 119.3
C24 C23 C28 117.5(5)
C24 C23 C16 123.5(4)
C28 C23 C16 118.7(4)
C23 C24 C25 121.6(5)
C23 C24 H24 119.2
C25 C24 H24 119.2
C26 C25 C24 120.1(6)
C26 C25 H25 119.9
C24 C25 H25 119.9
C27 C26 C25 118.7(5)
C27 C26 H26 120.7
C25 C26 H26 120.7
C26 C27 C28 121.1(5)
C26 C27 H27 119.4
C28 C27 H27 119.4
C27 C28 C23 121.0(5)
C27 C28 H28 119.5
C23 C28 H28 119.5
C34 C29 O7 123.6(6)
C34 C29 C30 119.9(5)
O7 C29 C30 116.5(5)
C29 C30 C31 118.8(5)
C29 C30 H30 120.6
C31 C30 H30 120.6
C32 C31 C30 121.1(5)
C32 C31 H31 119.4
C30 C31 H31 119.4
C31 C32 C33 119.7(5)
C31 C32 N1 120.6(4)
C33 C32 N1 119.7(4)
C34 C33 C32 119.7(5)
C34 C33 H33 120.2
C32 C33 H33 120.2
C29 C34 C33 120.7(5)
C29 C34 H34 119.6
C33 C34 H34 119.6
C40 C35 C36 119.9(6)
C40 C35 O7 119.9(6)
C36 C35 O7 120.2(5)
C37 C36 C35 119.4(5)
C37 C36 H36 120.3
C35 C36 H36 120.3
C36 C37 C38 121.9(6)
C36 C37 H37 119.0
C38 C37 H37 119.0
C37 C38 N2 120.8(7)
C37 C38 C39 116.9(6)
N2 C38 C39 122.3(6)
C40 C39 C38 121.4(6)
C40 C39 H39 119.3
C38 C39 H39 119.3
C35 C40 C39 120.4(6)
C35 C40 H40 119.8
C39 C40 H40 119.8
C42 C41 C46 120.7(6)
C42 C41 O8 119.6(6)
C46 C41 O8 119.7(6)
C41 C42 C43 119.6(6)
C41 C42 H42 120.2
C43 C42 H42 120.2
C44 C43 C42 120.5(6)
C44 C43 H43 119.8
C42 C43 H43 119.8
C45 C44 C43 119.4(6)
C45 C44 N3 120.6(5)
C43 C44 N3 119.9(6)
C44 C45 C46 119.8(6)
C44 C45 H45 120.1
C46 C45 H45 120.1
C41 C46 C45 120.0(6)
C41 C46 H46 120.0
C45 C46 H46 120.0
O8 C47 C52 117.1(5)
O8 C47 C48 123.2(5)
C52 C47 C48 119.6(5)
C49 C48 C47 120.6(5)
C49 C48 H48 119.7
C47 C48 H48 119.7
C48 C49 C50 119.8(5)
C48 C49 H49 120.1
C50 C49 H49 120.1
C51 C50 C49 120.0(5)
C51 C50 N4 120.1(4)
C49 C50 N4 119.9(4)
C50 C51 C52 120.3(5)
C50 C51 H51 119.8
C52 C51 H51 119.8
C47 C52 C51 119.5(5)
C47 C52 H52 120.3
C51 C52 H52 120.3
C32 N1 H1A 109.5
C32 N1 H1B 109.5
H1A N1 H1B 109.5
C32 N1 H1C 109.5
H1A N1 H1C 109.5
H1B N1 H1C 109.5
C38 N2 H2A 120.0
C38 N2 H2B 120.0
H2A N2 H2B 120.0
C44 N3 H3A 120.0
C44 N3 H3B 120.0
H3A N3 H3B 120.0
C50 N4 H4A 109.5
C50 N4 H4B 109.5
H4A N4 H4B 109.5
C50 N4 H4C 109.5
H4A N4 H4C 109.5
H4B N4 H4C 109.5
C2 O3 H3 109.5
C16 O6 H6A 109.5
C29 O7 C35 115.3(4)
C47 O8 C41 117.7(4)

loop_
_geom_bond_atom_site_label_1
_geom_bond_atom_site_label_2
_geom_bond_distance
C1 O2 1.236(5)
C1 O1 1.269(5)
C1 C2 1.543(6)
C2 O3 1.420(5)
C2 C3 1.525(6)
C2 C9 1.532(7)
C3 C8 1.382(6)
C3 C4 1.412(7)
C4 C5 1.367(7)
C4 H4 0.9300
C5 C6 1.381(9)
C5 H5 0.9300
C6 C7 1.367(8)
C6 H6 0.9300
C7 C8 1.380(7)
C7 H7 0.9300
C8 H8 0.9300
C9 C10 1.370(7)
C9 C14 1.380(7)
C10 C11 1.368(8)
C10 H10 0.9300
C11 C12 1.367(10)
C11 H11 0.9300
C12 C13 1.361(10)
C12 H12A 0.9300
C13 C14 1.392(7)
C13 H13A 0.9300
C14 H14 0.9300
C15 O4 1.235(5)
C15 O5 1.262(6)
C15 C16 1.542(6)
C16 O6 1.434(6)
C16 C17 1.510(7)
C16 C23 1.514(6)
C17 C18 1.388(7)
C17 C22 1.392(8)
C18 C19 1.367(9)
C18 H18 0.9300
C19 C20 1.369(11)
C19 H19 0.9300
C20 C21 1.376(12)
C20 H20A 0.9300
C21 C22 1.387(9)
C21 H21A 0.9300
C22 H22 0.9300
C23 C24 1.377(7)
C23 C28 1.384(7)
C24 C25 1.387(7)
C24 H24 0.9300
C25 C26 1.377(8)
C25 H25 0.9300
C26 C27 1.368(8)
C26 H26 0.9300
C27 C28 1.380(7)
C27 H27 0.9300
C28 H28 0.9300
C29 C34 1.364(8)
C29 O7 1.368(6)
C29 C30 1.378(8)
C30 C31 1.383(7)
C30 H30 0.9300
C31 C32 1.358(7)
C31 H31 0.9300
C32 C33 1.369(7)
C32 N1 1.454(6)
C33 C34 1.376(7)
C33 H33 0.9300
C34 H34 0.9300
C35 C40 1.362(7)
C35 C36 1.388(8)
C35 O7 1.398(7)
C36 C37 1.359(8)
C36 H36 0.9300
C37 C38 1.394(8)
C37 H37 0.9300
C38 N2 1.402(8)
C38 C39 1.389(9)
C39 C40 1.365(8)
C39 H39 0.9300
C40 H40 0.9300
C41 C42 1.353(8)
C41 C46 1.362(8)
C41 O8 1.407(7)
C42 C43 1.386(8)
C42 H42 0.9300
C43 C44 1.380(7)
C43 H43 0.9300
C44 C45 1.362(8)
C44 N3 1.397(7)
C45 C46 1.396(8)
C45 H45 0.9300
C46 H46 0.9300
C47 O8 1.371(6)
C47 C52 1.371(8)
C47 C48 1.376(7)
C48 C49 1.364(6)
C48 H48 0.9300
C49 C50 1.377(7)
C49 H49 0.9300
C50 C51 1.358(7)
C50 N4 1.465(5)
C51 C52 1.387(7)
C51 H51 0.9300
C52 H52 0.9300
N1 H1A 0.8900
N1 H1B 0.8900
N1 H1C 0.8900
N2 H2A 0.8600
N2 H2B 0.8600
N3 H3A 0.8600
N3 H3B 0.8600
N4 H4A 0.8900
N4 H4B 0.8900
N4 H4C 0.8900
O3 H3 0.8200
O6 H6A 0.8200

loop_
_geom_hbond_atom_site_label_D
_geom_hbond_atom_site_label_H
_geom_hbond_atom_site_label_A
_geom_hbond_site_symmetry_A
_geom_hbond_distance_DH
_geom_hbond_distance_HA
_geom_hbond_distance_DA
_geom_hbond_angle_DHA
O6 H6A O4 . 0.82 2.10 2.576(5) 117
O3 H3 O2 . 0.82 2.08 2.589(5) 120
N4 H4C O5 1_455 0.89 1.81 2.683(5) 168
N4 H4B O1 1_545 0.89 1.89 2.761(5) 166
N4 H4A O2 . 0.89 1.90 2.790(5) 179
N3 H3A O6 1_565 0.86 2.33 3.076(6) 146
N1 H1C O5 . 0.89 1.89 2.777(5) 174
N1 H1B O4 1_565 0.89 1.88 2.762(5) 173
N1 H1A O1 1_655 0.89 1.81 2.685(5) 165

loop_
_cod_related_entry_id
_cod_related_entry_database
_cod_related_entry_code
1 ChemSpider 30655355
